data_2005613
loop_
_publ_author_name
'Ramos Silva, M.'
'Paix\~ao, J. A.'
'de Almeida, M.-J. M.'
'Tavares da Silva, E. J.'
'S\'a e Melo, M. L.'
'Campos Neves, A. S.'

_publ_contact_author
;
     J.A.Paix\~ao
     Fac. Ci\^encias e Tecnologia
     Departamento de F\'isica
     Universidade de Coimbra
     P-3000 Coimbra
     Portugal
;
_publ_section_title
;
 3\b,4\a-Dihydroxy-5\b-androstan-17-one
;
_journal_issue 11
_journal_name_full 'Acta Crystallographica Section C'
_journal_page_first 2892
_journal_page_last 2894
_journal_paper_doi 10.1107/S0108270196008839
_journal_volume 52
_journal_year 1996
_chemical_formula_moiety 'C19 H30 O3'
_chemical_formula_sum 'C19 H30 O3'
_chemical_formula_weight 306.43
_chemical_melting_point 494(2)
_chemical_name_systematic 3\b,4\a-dihydroxy-5\b-androstan-17-one
_space_group_IT_number 19
_symmetry_cell_setting orthorhombic
_symmetry_space_group_name_Hall 'P 2ac 2ab'
_symmetry_space_group_name_H-M 'P 21 21 21'
_audit_creation_method SHELXL
_cell_angle_alpha 90.00
_cell_angle_beta 90.00
_cell_angle_gamma 90.00
_cell_formula_units_Z 4
_cell_length_a 6.3280(10)
_cell_length_b 13.208(2)
_cell_length_c 20.069(5)
_cell_measurement_reflns_used 25
_cell_measurement_temperature 293(2)
_cell_measurement_theta_max 16.85
_cell_measurement_theta_min 7.84
_cell_volume 1677.4(6)
_computing_cell_refinement 'CAD-4 software (Enraf Nonius, 1989)'
_computing_data_collection 'CAD-4 software (Enraf Nonius, 1989)'
_computing_data_reduction 'Enraf-Nonius SDP-Plus (Frenz, 1985)'
_computing_molecular_graphics 'ORTEPII (Johnson, 1976)'
_computing_publication_material 'SHELXL-93 (Sheldrick, 1993)'
_computing_structure_refinement 'SHELXL-93 (Sheldrick, 1993)'
_computing_structure_solution 'MULTAN11/82 (Main et al., 1982)'
_diffrn_ambient_temperature 293(2)
_diffrn_measurement_device 'Enraf Nonius CAD4'
_diffrn_measurement_method 'profile data from \w scans'
_diffrn_radiation_monochromator 'equatorial mounted graphite'
_diffrn_radiation_source 'fine focus Enraf Nonius Mo tube'
_diffrn_radiation_type 'Mo K\a'
_diffrn_radiation_wavelength 0.71073
_diffrn_reflns_av_R_equivalents 0.0471
_diffrn_reflns_av_sigmaI/netI 0.0789
_diffrn_reflns_limit_h_max 3
_diffrn_reflns_limit_h_min -7
_diffrn_reflns_limit_k_max 15
_diffrn_reflns_limit_k_min -15
_diffrn_reflns_limit_l_max 23
_diffrn_reflns_limit_l_min -23
_diffrn_reflns_number 6517
_diffrn_reflns_reduction_process
;
;
_diffrn_reflns_theta_max 24.97
_diffrn_reflns_theta_min 1.85
_diffrn_standards_decay_% 4.7
_diffrn_standards_interval_time 120
_diffrn_standards_number 3
_exptl_absorpt_coefficient_mu 0.080
_exptl_absorpt_correction_type none
_exptl_crystal_colour 'colourless; transparent'
_exptl_crystal_density_diffrn 1.213
_exptl_crystal_density_meas ?
_exptl_crystal_description 'good crystal quality; needle'
_exptl_crystal_F_000 672
_exptl_crystal_size_max 0.48
_exptl_crystal_size_mid 0.07
_exptl_crystal_size_min 0.07
_refine_diff_density_max 0.164
_refine_diff_density_min -0.143
_refine_ls_abs_structure_details 'Flack H D (1983), Acta Cryst. A39, 876-881'
_refine_ls_abs_structure_Flack -1.(2)
_refine_ls_extinction_method none
_refine_ls_goodness_of_fit_all 1.004
_refine_ls_goodness_of_fit_obs 1.065
_refine_ls_hydrogen_treatment riding
_refine_ls_matrix_type full
_refine_ls_number_parameters 203
_refine_ls_number_reflns 2898
_refine_ls_number_restraints 0
_refine_ls_restrained_S_all 1.015
_refine_ls_restrained_S_obs 1.065
_refine_ls_R_factor_all 0.1287
_refine_ls_R_factor_obs 0.0424
_refine_ls_shift/esd_max 0.000
_refine_ls_shift/esd_mean 0.000
_refine_ls_structure_factor_coef Fsqd
_refine_ls_weighting_details 'w=1/[\s^2^(Fo^2^)+(0.0527P)^2^+0.0364P] where P=(Fo^2^+2Fc^2^)/3'
_refine_ls_weighting_scheme calc
_refine_ls_wR_factor_all 0.1204
_refine_ls_wR_factor_obs 0.0883
_reflns_number_observed 1510
_reflns_number_total 2901
_reflns_observed_criterion >2sigma(I)
_cod_data_source_file fg1119.cif
_cod_data_source_block androstan
_cod_depositor_comments
;
The following automatic conversions were performed:

'_chemical_melting_point' value '221(2)_C' was changed to '494(2)' -
it was converted from degrees Celsius(C) to Kelvins(K).

Automatic conversion script
Id: cif_fix_values 1715 2011-07-08 13:25:40Z adriana 

The following automatic conversions were performed:

'_exptl_crystal_density_meas' value 'not measured' was changed to '?'
- the value is perceived as not measured.

Automatic conversion script
Id: cif_fix_values 3008 2015-01-20 13:52:24Z robertas 

The following automatic conversions were performed:

'_refine_ls_weighting_scheme' value 'calc
w=1/[\s^2^(Fo^2^)+(0.0527P)^2^+0.0364P] where P=(Fo^2^+2Fc^2^)/3' was
changed to 'calc'. New tag '_refine_ls_weighting_details' was
created. The value of the new tag was set to
'w=1/[\s^2^(Fo^2^)+(0.0527P)^2^+0.0364P] where P=(Fo^2^+2Fc^2^)/3'.

Automatic conversion script
Id: cif_fix_values 3143 2015-03-26 13:38:13Z robertas 
;
_cod_original_sg_symbol_Hall P_2ac_2ab
_cod_database_code 2005613

loop_
_symmetry_equiv_pos_as_xyz
'x, y, z'
'-x+1/2, -y, z+1/2'
'-x, y+1/2, -z+1/2'
'x+1/2, -y+1/2, -z'

loop_
_atom_site_aniso_label
_atom_site_aniso_U_11
_atom_site_aniso_U_22
_atom_site_aniso_U_33
_atom_site_aniso_U_12
_atom_site_aniso_U_13
_atom_site_aniso_U_23
O17 0.090(2) 0.058(2) 0.0554(14) 0.006(2) 0.025(2) 0.0115(13)
O3 0.094(2) 0.0437(13) 0.0449(12) -0.009(2) 0.0203(14) 0.0012(13)
O4 0.053(2) 0.068(2) 0.0554(13) 0.0142(15) 0.0061(14) 0.0229(12)
C1 0.064(2) 0.040(2) 0.042(2) 0.014(2) 0.013(2) 0.0074(15)
C2 0.072(3) 0.042(2) 0.040(2) -0.018(2) 0.006(2) -0.001(2)
C3 0.056(2) 0.048(2) 0.037(2) -0.007(2) 0.000(2) 0.006(2)
C4 0.047(2) 0.040(2) 0.040(2) 0.005(2) 0.006(2) 0.011(2)
C5 0.044(2) 0.034(2) 0.042(2) -0.008(2) 0.005(2) 0.0010(14)
C6 0.090(3) 0.043(2) 0.047(2) -0.026(2) 0.009(2) 0.001(2)
C7 0.098(3) 0.027(2) 0.048(2) -0.013(2) 0.012(2) -0.005(2)
C8 0.052(2) 0.036(2) 0.035(2) -0.009(2) 0.000(2) 0.0001(15)
C9 0.033(2) 0.031(2) 0.0334(15) -0.001(2) -0.0040(14) 0.0016(14)
C10 0.033(2) 0.044(2) 0.034(2) 0.001(2) -0.001(2) 0.0023(15)
C11 0.066(3) 0.032(2) 0.037(2) 0.008(2) 0.006(2) 0.0046(14)
C12 0.060(2) 0.033(2) 0.039(2) 0.003(2) 0.005(2) 0.0034(15)
C13 0.046(2) 0.041(2) 0.030(2) 0.003(2) -0.0035(15) 0.0011(15)
C14 0.057(2) 0.033(2) 0.037(2) -0.001(2) 0.001(2) -0.005(2)
C15 0.125(4) 0.036(2) 0.051(2) 0.000(2) 0.018(2) -0.009(2)
C16 0.128(4) 0.051(2) 0.056(2) 0.012(3) 0.031(3) -0.001(2)
C17 0.064(2) 0.050(2) 0.038(2) 0.005(2) 0.004(2) 0.002(2)
C18 0.061(3) 0.096(3) 0.042(2) 0.006(3) -0.012(2) 0.005(2)
C19 0.039(2) 0.103(3) 0.059(2) 0.009(2) 0.002(2) 0.014(2)

loop_
_atom_site_label
_atom_site_occupancy
_atom_site_fract_x
_atom_site_fract_y
_atom_site_fract_z
_atom_site_U_iso_or_equiv
_atom_site_thermal_displace_type
_atom_site_calc_flag
_atom_site_refinement_flags
_atom_site_type_symbol
O3 1 0.4054(4) 0.6098(2) 0.47989(11) 0.0608(7) Uani d . O
H3 1 0.4331(38) 0.5506(2) 0.4713(15) 0.073 Uiso calc R H
O4 1 0.0482(4) 0.7286(2) 0.59497(11) 0.0587(7) Uani d . O
H4 1 -0.0099(25) 0.7771(16) 0.5772(11) 0.070 Uiso calc R H
O17 1 -0.0519(4) 0.5953(2) 0.95499(11) 0.0678(8) Uani d . O
C1 1 0.4169(6) 0.5221(2) 0.61565(15) 0.0483(9) Uani d . C
H11 1 0.5413(6) 0.5143(2) 0.58790(15) 0.058 Uiso calc R H
H12 1 0.4080(6) 0.4632(2) 0.64432(15) 0.058 Uiso calc R H
C2 1 0.2250(7) 0.5244(2) 0.57144(15) 0.0516(10) Uani d . C
H21 1 0.0988(7) 0.5279(2) 0.59879(15) 0.062 Uiso calc R H
H22 1 0.2188(7) 0.4624(2) 0.54561(15) 0.062 Uiso calc R H
C3 1 0.2303(6) 0.6138(2) 0.52490(14) 0.0469(9) Uani d . C
H31 1 0.0991(6) 0.6149(2) 0.49899(14) 0.056 Uiso calc R H
C4 1 0.2469(6) 0.7108(2) 0.56376(15) 0.0425(8) Uani d . C
H41 1 0.2718(6) 0.7659(2) 0.53200(15) 0.051 Uiso calc R H
C5 1 0.4284(5) 0.7113(2) 0.61422(14) 0.0398(8) Uani d . C
H51 1 0.5577(5) 0.7114(2) 0.58735(14) 0.048 Uiso calc R H
C6 1 0.4353(7) 0.8099(2) 0.6541(2) 0.0598(11) Uani d . C
H61 1 0.5782(7) 0.8203(2) 0.6702(2) 0.072 Uiso calc R H
H62 1 0.4013(7) 0.8658(2) 0.6246(2) 0.072 Uiso calc R H
C7 1 0.2844(7) 0.8120(2) 0.7131(2) 0.0577(11) Uani d . C
H71 1 0.3103(7) 0.8726(2) 0.7391(2) 0.069 Uiso calc R H
H72 1 0.1403(7) 0.8150(2) 0.6968(2) 0.069 Uiso calc R H
C8 1 0.3086(5) 0.7198(2) 0.75779(14) 0.0411(8) Uani d . C
H81 1 0.4518(5) 0.7202(2) 0.77644(14) 0.049 Uiso calc R H
C9 1 0.2808(5) 0.6224(2) 0.71682(13) 0.0326(7) Uani d . C
H91 1 0.1420(5) 0.6275(2) 0.69545(13) 0.039 Uiso calc R H
C10 1 0.4458(5) 0.6160(2) 0.65929(13) 0.0369(7) Uani d . C
C11 1 0.2746(6) 0.5259(2) 0.76022(14) 0.0453(9) Uani d . C
H111 1 0.2270(6) 0.4698(2) 0.73287(14) 0.054 Uiso calc R H
H112 1 0.4172(6) 0.5107(2) 0.77489(14) 0.054 Uiso calc R H
C12 1 0.1323(5) 0.5332(2) 0.82120(14) 0.0439(9) Uani d . C
H121 1 -0.0144(5) 0.5343(2) 0.80718(14) 0.053 Uiso calc R H
H122 1 0.1531(5) 0.4741(2) 0.84913(14) 0.053 Uiso calc R H
C13 1 0.1806(5) 0.6273(2) 0.86063(14) 0.0390(8) Uani d . C
C14 1 0.1528(5) 0.7198(2) 0.81476(14) 0.0424(8) Uani d . C
H141 1 0.0124(5) 0.7132(2) 0.79463(14) 0.051 Uiso calc R H
C15 1 0.1398(7) 0.8092(2) 0.8628(2) 0.0705(13) Uani d . C
H151 1 0.0713(7) 0.8669(2) 0.8421(2) 0.085 Uiso calc R H
H152 1 0.2791(7) 0.8292(2) 0.8781(2) 0.085 Uiso calc R H
C16 1 0.0068(8) 0.7672(2) 0.9201(2) 0.0782(14) Uani d . C
H161 1 0.0568(8) 0.7931(2) 0.9624(2) 0.094 Uiso calc R H
H162 1 -0.1403(8) 0.7860(2) 0.9146(2) 0.094 Uiso calc R H
C17 1 0.0321(6) 0.6534(3) 0.9171(2) 0.0505(9) Uani d . C
C18 1 0.3991(6) 0.6206(3) 0.8931(2) 0.0664(12) Uani d . C
H181 1 0.4027(13) 0.5640(11) 0.9231(9) 0.100 Uiso calc R H
H182 1 0.4271(16) 0.6818(8) 0.9174(9) 0.100 Uiso calc R H
H183 1 0.5047(7) 0.6118(17) 0.8593(2) 0.100 Uiso calc R H
C19 1 0.6725(5) 0.6107(3) 0.6877(2) 0.0669(11) Uani d . C
H191 1 0.6947(14) 0.6661(11) 0.7178(10) 0.100 Uiso calc R H
H192 1 0.7726(5) 0.6147(19) 0.6519(2) 0.100 Uiso calc R H
H193 1 0.6910(13) 0.5479(9) 0.7111(11) 0.100 Uiso calc R H

loop_
_atom_type_symbol
_atom_type_description
_atom_type_scat_dispersion_real
_atom_type_scat_dispersion_imag
_atom_type_scat_source
O O 0.0106 0.0060 'International Tables Vol C Tables 4.2.6.8 and 6.1.1.4'
C C 0.0033 0.0016 'International Tables Vol C Tables 4.2.6.8 and 6.1.1.4'
H H 0.0000 0.0000 'International Tables Vol C Tables 4.2.6.8 and 6.1.1.4'

loop_
_geom_angle_atom_site_label_1
_geom_angle_atom_site_label_2
_geom_angle_atom_site_label_3
_geom_angle
_geom_angle_publ_flag
C3 O3 H3 109.5(2) no
C4 O4 H4 109.5(2) no
C2 C1 C10 114.7(3) yes
C2 C1 H11 108.6(2) no
C10 C1 H11 108.6(2) no
C2 C1 H12 108.6(2) no
C10 C1 H12 108.6(2) no
H11 C1 H12 107.6 no
C1 C2 C3 111.3(3) yes
C1 C2 H21 109.4(2) no
C3 C2 H21 109.4(2) no
C1 C2 H22 109.4(2) no
C3 C2 H22 109.4(2) no
H21 C2 H22 108.0 no
O3 C3 C4 107.8(3) yes
O3 C3 C2 112.3(3) yes
C4 C3 C2 110.4(2) yes
O3 C3 H31 108.8(2) no
C4 C3 H31 108.8(2) no
C2 C3 H31 108.8(2) no
O4 C4 C3 107.9(3) yes
O4 C4 C5 111.8(2) yes
C3 C4 C5 113.5(3) yes
O4 C4 H41 107.8(2) no
C3 C4 H41 107.8(2) no
C5 C4 H41 107.8(2) no
C6 C5 C4 111.8(3) yes
C6 C5 C10 112.5(2) yes
C4 C5 C10 115.8(3) yes
C6 C5 H51 105.2(2) no
C4 C5 H51 105.2(2) no
C10 C5 H51 105.2(2) no
C7 C6 C5 113.8(3) yes
C7 C6 H61 108.8(2) no
C5 C6 H61 108.8(2) no
C7 C6 H62 108.8(2) no
C5 C6 H62 108.8(2) no
H61 C6 H62 107.7 no
C8 C7 C6 112.4(3) yes
C8 C7 H71 109.1(2) no
C6 C7 H71 109.1(2) no
C8 C7 H72 109.1(2) no
C6 C7 H72 109.1(2) no
H71 C7 H72 107.8 no
C14 C8 C7 112.4(3) yes
C14 C8 C9 109.3(2) yes
C7 C8 C9 110.1(2) yes
C14 C8 H81 108.3(2) no
C7 C8 H81 108.3(2) no
C9 C8 H81 108.3(2) no
C8 C9 C11 113.1(2) yes
C8 C9 C10 111.4(2) yes
C11 C9 C10 113.0(2) yes
C8 C9 H91 106.3(2) no
C11 C9 H91 106.3(2) no
C10 C9 H91 106.3(2) no
C1 C10 C19 106.6(3) yes
C1 C10 C5 108.3(2) yes
C19 C10 C5 108.6(3) yes
C1 C10 C9 112.8(3) yes
C19 C10 C9 110.5(2) yes
C5 C10 C9 109.9(3) yes
C12 C11 C9 114.6(3) yes
C12 C11 H111 108.6(2) no
C9 C11 H111 108.6(2) no
C12 C11 H112 108.6(2) no
C9 C11 H112 108.6(2) no
H111 C11 H112 107.6 no
C13 C12 C11 110.7(3) yes
C13 C12 H121 109.5(2) no
C11 C12 H121 109.5(2) no
C13 C12 H122 109.5(2) no
C11 C12 H122 109.5(2) no
H121 C12 H122 108.1 no
C12 C13 C17 117.1(3) yes
C12 C13 C18 111.0(3) yes
C17 C13 C18 104.8(2) yes
C12 C13 C14 108.5(2) yes
C17 C13 C14 101.4(2) yes
C18 C13 C14 113.8(3) yes
C8 C14 C15 120.9(3) yes
C8 C14 C13 112.2(3) yes
C15 C14 C13 104.0(2) yes
C8 C14 H141 106.3(2) no
C15 C14 H141 106.3(2) no
C13 C14 H141 106.3(2) no
C14 C15 C16 102.9(3) yes
C14 C15 H151 111.2(2) no
C16 C15 H151 111.2(2) no
C14 C15 H152 111.2(2) no
C16 C15 H152 111.2(2) no
H151 C15 H152 109.1 no
C17 C16 C15 105.9(3) yes
C17 C16 H161 110.6(2) no
C15 C16 H161 110.6(2) no
C17 C16 H162 110.6(2) no
C15 C16 H162 110.6(2) no
H161 C16 H162 108.7 no
O17 C17 C13 127.1(3) yes
O17 C17 C16 124.2(3) yes
C13 C17 C16 108.7(3) yes
C13 C18 H181 109.5(2) no
C13 C18 H182 109.5(2) no
H181 C18 H182 109.5 no
C13 C18 H183 109.5(2) no
H181 C18 H183 109.5 no
H182 C18 H183 109.5 no
C10 C19 H191 109.5(2) no
C10 C19 H192 109.5(2) no
H191 C19 H192 109.5 no
C10 C19 H193 109.5(2) no
H191 C19 H193 109.5 no
H192 C19 H193 109.5 no

loop_
_geom_bond_atom_site_label_1
_geom_bond_atom_site_label_2
_geom_bond_distance
_geom_bond_publ_flag
O3 C3 1.430(4) yes
O3 H3 0.82 no
O4 C4 1.424(4) yes
O4 H4 0.82 no
O17 C17 1.204(4) yes
C1 C2 1.504(5) yes
C1 C10 1.529(4) yes
C1 H11 0.97 no
C1 H12 0.97 no
C2 C3 1.507(4) yes
C2 H21 0.97 no
C2 H22 0.97 no
C3 C4 1.504(4) yes
C3 H31 0.98 no
C4 C5 1.531(4) yes
C4 H41 0.98 no
C5 C6 1.530(4) yes
C5 C10 1.553(4) yes
C5 H51 0.98 no
C6 C7 1.522(4) yes
C6 H61 0.97 no
C6 H62 0.97 no
C7 C8 1.520(4) yes
C7 H71 0.97 no
C7 H72 0.97 no
C8 C14 1.510(4) yes
C8 C9 1.536(4) yes
C8 H81 0.98 no
C9 C11 1.544(4) yes
C9 C10 1.559(4) yes
C9 H91 0.98 no
C10 C19 1.545(4) yes
C11 C12 1.523(4) yes
C11 H111 0.97 no
C11 H112 0.97 no
C12 C13 1.506(4) yes
C12 H121 0.97 no
C12 H122 0.97 no
C13 C17 1.512(4) yes
C13 C18 1.531(4) yes
C13 C14 1.539(4) yes
C14 C15 1.527(4) yes
C14 H141 0.98 no
C15 C16 1.528(5) yes
C15 H151 0.97 no
C15 H152 0.97 no
C16 C17 1.513(4) yes
C16 H161 0.97 no
C16 H162 0.97 no
C18 H181 0.96 no
C18 H182 0.96 no
C18 H183 0.96 no
C19 H191 0.96 no
C19 H192 0.96 no
C19 H193 0.96 no

loop_
_geom_torsion_atom_site_label_1
_geom_torsion_atom_site_label_2
_geom_torsion_atom_site_label_3
_geom_torsion_atom_site_label_4
_geom_torsion
_geom_torsion_publ_flag
C10 C1 C2 C3 59.0(4) no
C1 C2 C3 O3 63.0(3) no
C1 C2 C3 C4 -57.3(4) no
O3 C3 C4 O4 164.6(2) no
C2 C3 C4 O4 -72.4(4) no
O3 C3 C4 C5 -71.0(3) no
C2 C3 C4 C5 52.0(4) no
O4 C4 C5 C6 -56.0(3) no
C3 C4 C5 C6 -178.3(3) no
O4 C4 C5 C10 74.6(3) no
C3 C4 C5 C10 -47.6(4) no
C4 C5 C6 C7 82.9(3) no
C10 C5 C6 C7 -49.4(4) no
C5 C6 C7 C8 51.6(4) no
C6 C7 C8 C14 -177.7(3) no
C6 C7 C8 C9 -55.6(4) no
C14 C8 C9 C11 -48.7(4) no
C7 C8 C9 C11 -172.6(3) no
C14 C8 C9 C10 -177.2(2) no
C7 C8 C9 C10 58.9(4) no
C2 C1 C10 C19 -167.1(3) no
C2 C1 C10 C5 -50.5(4) no
C2 C1 C10 C9 71.4(3) no
C6 C5 C10 C1 174.9(3) no
C4 C5 C10 C1 44.6(4) no
C6 C5 C10 C19 -69.8(4) no
C4 C5 C10 C19 160.0(3) no
C6 C5 C10 C9 51.2(4) no
C4 C5 C10 C9 -79.1(3) no
C8 C9 C10 C1 -177.6(3) no
C11 C9 C10 C1 53.8(3) no
C8 C9 C10 C19 63.2(3) no
C11 C9 C10 C19 -65.4(4) no
C8 C9 C10 C5 -56.6(3) no
C11 C9 C10 C5 174.9(2) no
C8 C9 C11 C12 46.3(4) no
C10 C9 C11 C12 173.9(3) no
C9 C11 C12 C13 -50.7(4) no
C11 C12 C13 C17 171.4(3) no
C11 C12 C13 C18 -68.3(3) no
C11 C12 C13 C14 57.5(3) no
C7 C8 C14 C15 -55.6(4) no
C9 C8 C14 C15 -178.1(3) no
C7 C8 C14 C13 -178.9(3) no
C9 C8 C14 C13 58.6(3) no
C12 C13 C14 C8 -64.0(3) no
C17 C13 C14 C8 172.2(3) no
C18 C13 C14 C8 60.2(3) no
C12 C13 C14 C15 163.7(3) no
C17 C13 C14 C15 39.8(3) no
C18 C13 C14 C15 -72.1(3) no
C8 C14 C15 C16 -166.7(3) no
C13 C14 C15 C16 -39.6(4) no
C14 C15 C16 C17 23.5(4) no
C12 C13 C17 O17 38.1(5) no
C18 C13 C17 O17 -85.4(4) no
C14 C13 C17 O17 155.9(4) no
C12 C13 C17 C16 -143.1(3) no
C18 C13 C17 C16 93.4(3) no
C14 C13 C17 C16 -25.2(4) no
C15 C16 C17 O17 -179.8(4) no
C15 C16 C17 C13 1.3(4) no

loop_
_cod_related_entry_id
_cod_related_entry_database
_cod_related_entry_code
1 ChemSpider 21186687
